data_1543437
loop_
_publ_author_name
'Xie, Chen'
'Zhang, Lijun'
'Sha, Wanxing'
'Soloshonok, Vadim A.'
'Han, Jianlin'
'Pan, Yi'

_publ_section_title
;
 Detrifluoroacetylative in Situ Generation of Free
 3-Fluoroindolin-2-one-Derived Tertiary Enolates: Design, Synthesis, and
 Assessment of Reactivity toward Asymmetric Mannich Reactions.
;
_journal_issue 13
_journal_name_full 'Organic letters'
_journal_page_first 3270
_journal_page_last 3273
_journal_paper_doi 10.1021/acs.orglett.6b01516
_journal_volume 18
_journal_year 2016
_chemical_absolute_configuration ad
_chemical_formula_sum 'C21 H23 F4 N2 O2 S'
_chemical_formula_weight 443.47
_space_group_crystal_system monoclinic
_space_group_IT_number 4
_space_group_name_Hall 'P 2yb'
_space_group_name_H-M_alt 'P 1 21 1'
_symmetry_space_group_name_Hall 'P 2yb'
_symmetry_space_group_name_H-M 'P 1 21 1'
_atom_sites_solution_hydrogens geom
_audit_creation_method SHELXL-2014/7
_cell_angle_alpha 90
_cell_angle_beta 107.206(3)
_cell_angle_gamma 90
_cell_formula_units_Z 4
_cell_length_a 14.501(2)
_cell_length_b 8.8433(14)
_cell_length_c 17.883(3)
_cell_measurement_reflns_used 4003
_cell_measurement_temperature 296(2)
_cell_measurement_theta_max 27.81
_cell_measurement_theta_min 2.38
_cell_volume 2190.6(6)
_computing_cell_refinement 'Bruker SAINT'
_computing_data_collection 'Bruker APEX2'
_computing_data_reduction 'Bruker SAINT'
_computing_molecular_graphics 'Bruker SHELXTL'
_computing_publication_material 'Bruker SHELXTL'
_computing_structure_refinement 'SHELXL-2014/7 (Sheldrick, 2014)'
_computing_structure_solution 'SHELXS-97 (Sheldrick 2008)'
_diffrn_ambient_temperature 296(2)
_diffrn_measured_fraction_theta_full 0.999
_diffrn_measured_fraction_theta_max 0.999
_diffrn_measurement_device_type 'Bruker APEX-II CCD'
_diffrn_measurement_method '\f and \w scans'
_diffrn_radiation_type MoK\a
_diffrn_radiation_wavelength 0.71073
_diffrn_reflns_av_R_equivalents 0.0307
_diffrn_reflns_av_unetI/netI 0.0522
_diffrn_reflns_Laue_measured_fraction_full 0.999
_diffrn_reflns_Laue_measured_fraction_max 0.999
_diffrn_reflns_limit_h_max 17
_diffrn_reflns_limit_h_min -16
_diffrn_reflns_limit_k_max 10
_diffrn_reflns_limit_k_min -10
_diffrn_reflns_limit_l_max 21
_diffrn_reflns_limit_l_min -17
_diffrn_reflns_number 12321
_diffrn_reflns_point_group_measured_fraction_full 0.971
_diffrn_reflns_point_group_measured_fraction_max 0.971
_diffrn_reflns_theta_full 25.010
_diffrn_reflns_theta_max 25.010
_diffrn_reflns_theta_min 1.192
_exptl_absorpt_coefficient_mu 0.200
_exptl_crystal_colour colorless
_exptl_crystal_density_diffrn 1.345
_exptl_crystal_description block
_exptl_crystal_F_000 924
_exptl_crystal_size_max 0.280
_exptl_crystal_size_mid 0.250
_exptl_crystal_size_min 0.220
_refine_diff_density_max 0.208
_refine_diff_density_min -0.374
_refine_diff_density_rms 0.045
_refine_ls_abs_structure_details
;
 Flack x determined using 2158 quotients [(I+)-(I-)]/[(I+)+(I-)]
 (Parsons, Flack and Wagner, Acta Cryst. B69 (2013) 249-259).
;
_refine_ls_abs_structure_Flack 0.01(5)
_refine_ls_extinction_method none
_refine_ls_goodness_of_fit_ref 1.027
_refine_ls_hydrogen_treatment constr
_refine_ls_matrix_type full
_refine_ls_number_parameters 547
_refine_ls_number_reflns 7497
_refine_ls_number_restraints 1
_refine_ls_restrained_S_all 1.027
_refine_ls_R_factor_all 0.0657
_refine_ls_R_factor_gt 0.0487
_refine_ls_shift/su_max 0.000
_refine_ls_shift/su_mean 0.000
_refine_ls_structure_factor_coef Fsqd
_refine_ls_weighting_details 'w=1/[\s^2^(Fo^2^)+(0.0737P)^2^+0.2334P] where P=(Fo^2^+2Fc^2^)/3'
_refine_ls_weighting_scheme calc
_refine_ls_wR_factor_gt 0.1231
_refine_ls_wR_factor_ref 0.1361
_reflns_Friedel_coverage 0.813
_reflns_Friedel_fraction_full 0.938
_reflns_Friedel_fraction_max 0.938
_reflns_number_gt 5942
_reflns_number_total 7497
_reflns_threshold_expression 'I > 2\s(I)'
_cod_data_source_file ol6b01516_si_002.cif
_cod_data_source_block 20160222pyxc1_0m_a
_cod_depositor_comments 'Adding full bibliography for 1543437.cif.'
_cod_original_cell_volume 2190.7(6)
_cod_database_code 1543437
_shelx_shelxl_version_number 2014/7
_shelx_space_group_comment
;
The symmetry employed for this shelxl refinement is uniquely defined
by the following loop, which should always be used as a source of
symmetry information in preference to the above space-group names.
They are only intended as comments.
;
_shelx_estimated_absorpt_t_min 0.946
_shelx_estimated_absorpt_t_max 0.957

loop_
_space_group_symop_operation_xyz
'x, y, z'
'-x, y+1/2, -z'

loop_
_atom_site_label
_atom_site_type_symbol
_atom_site_fract_x
_atom_site_fract_y
_atom_site_fract_z
_atom_site_U_iso_or_equiv
_atom_site_adp_type
_atom_site_occupancy
_atom_site_site_symmetry_order
_atom_site_calc_flag
_atom_site_refinement_flags_posn
_atom_site_refinement_flags_adp
C1 C 0.1217(5) 0.1745(9) 0.3513(3) 0.0825(18) Uani 1 1 d . .
H1C H 0.0667 0.1085 0.3386 0.124 Uiso 1 1 calc R U
H1D H 0.1792 0.1167 0.3742 0.124 Uiso 1 1 calc R U
H1E H 0.1264 0.2230 0.3045 0.124 Uiso 1 1 calc R U
C2 C 0.0182(6) 0.3777(9) 0.3768(4) 0.113(3) Uani 1 1 d . .
H2C H 0.0186 0.4270 0.3291 0.170 Uiso 1 1 calc R U
H2D H 0.0112 0.4520 0.4139 0.170 Uiso 1 1 calc R U
H2E H -0.0348 0.3079 0.3663 0.170 Uiso 1 1 calc R U
C3 C 0.1985(7) 0.3939(11) 0.4321(4) 0.134(4) Uani 1 1 d . .
H3A H 0.2091 0.4355 0.3857 0.200 Uiso 1 1 calc R U
H3B H 0.2537 0.3351 0.4599 0.200 Uiso 1 1 calc R U
H3C H 0.1889 0.4745 0.4650 0.200 Uiso 1 1 calc R U
C4 C 0.1104(4) 0.2943(7) 0.4095(3) 0.0703(15) Uani 1 1 d . .
C5 C 0.1662(3) 0.2861(5) 0.6410(2) 0.0463(10) Uani 1 1 d . .
H5 H 0.1803 0.1775 0.6432 0.056 Uiso 1 1 calc R U
C6 C 0.1065(4) 0.3144(7) 0.6958(3) 0.0591(13) Uani 1 1 d . .
C7 C 0.2645(3) 0.3683(5) 0.6663(2) 0.0479(11) Uani 1 1 d . .
C8 C 0.2711(3) 0.5345(6) 0.6810(3) 0.0494(11) Uani 1 1 d . .
C9 C 0.2268(4) 0.6547(7) 0.6362(3) 0.0716(16) Uani 1 1 d . .
H9 H 0.1810 0.6404 0.5879 0.086 Uiso 1 1 calc R U
C10 C 0.2532(6) 0.7989(8) 0.6659(5) 0.097(2) Uani 1 1 d . .
H10 H 0.2250 0.8827 0.6366 0.117 Uiso 1 1 calc R U
C11 C 0.3194(6) 0.8196(9) 0.7368(5) 0.098(2) Uani 1 1 d . .
H11 H 0.3346 0.9176 0.7552 0.117 Uiso 1 1 calc R U
C12 C 0.3645(4) 0.7002(8) 0.7823(3) 0.0761(16) Uani 1 1 d . .
H12 H 0.4103 0.7154 0.8306 0.091 Uiso 1 1 calc R U
C13 C 0.3392(3) 0.5586(6) 0.7534(3) 0.0506(12) Uani 1 1 d . .
C14 C 0.3348(3) 0.3043(6) 0.7419(3) 0.0602(13) Uani 1 1 d . .
C15 C 0.4574(3) 0.4063(8) 0.8580(3) 0.0724(17) Uani 1 1 d . .
H15A H 0.5047 0.4830 0.8566 0.087 Uiso 1 1 calc R U
H15B H 0.4873 0.3084 0.8572 0.087 Uiso 1 1 calc R U
C16 C 0.4330(4) 0.4214(7) 0.9338(3) 0.0673(14) Uani 1 1 d . .
C17 C 0.3503(5) 0.3614(11) 0.9434(4) 0.106(3) Uani 1 1 d . .
H17 H 0.3059 0.3154 0.9011 0.128 Uiso 1 1 calc R U
C18 C 0.3314(6) 0.3675(14) 1.0134(5) 0.140(4) Uani 1 1 d . .
H18 H 0.2746 0.3268 1.0188 0.168 Uiso 1 1 calc R U
C19 C 0.3976(7) 0.4349(14) 1.0763(5) 0.132(4) Uani 1 1 d . .
H19 H 0.3854 0.4399 1.1245 0.159 Uiso 1 1 calc R U
C20 C 0.4798(7) 0.4934(11) 1.0681(4) 0.118(3) Uani 1 1 d . .
H20 H 0.5241 0.5388 1.1108 0.142 Uiso 1 1 calc R U
C21 C 0.4991(5) 0.4867(9) 0.9970(4) 0.091(2) Uani 1 1 d . .
H21 H 0.5564 0.5261 0.9919 0.109 Uiso 1 1 calc R U
C22 C 0.7686(5) 0.3601(11) 1.0688(3) 0.108(3) Uani 1 1 d . .
H22A H 0.7243 0.2855 1.0398 0.162 Uiso 1 1 calc R U
H22B H 0.7636 0.4501 1.0378 0.162 Uiso 1 1 calc R U
H22C H 0.7533 0.3836 1.1162 0.162 Uiso 1 1 calc R U
C23 C 0.8831(5) 0.1745(10) 1.1486(3) 0.095(2) Uani 1 1 d . .
H23A H 0.9484 0.1383 1.1626 0.143 Uiso 1 1 calc R U
H23B H 0.8397 0.0930 1.1270 0.143 Uiso 1 1 calc R U
H23C H 0.8694 0.2129 1.1944 0.143 Uiso 1 1 calc R U
C24 C 0.9448(5) 0.4209(10) 1.1159(4) 0.103(2) Uani 1 1 d . .
H24A H 0.9374 0.4674 1.1624 0.154 Uiso 1 1 calc R U
H24B H 0.9367 0.4958 1.0757 0.154 Uiso 1 1 calc R U
H24C H 1.0081 0.3773 1.1273 0.154 Uiso 1 1 calc R U
C25 C 0.8701(3) 0.2994(7) 1.0887(3) 0.0587(13) Uani 1 1 d . .
C26 C 0.8095(3) 0.3255(6) 0.8591(2) 0.0459(10) Uani 1 1 d . .
H26 H 0.7824 0.2238 0.8583 0.055 Uiso 1 1 calc R U
C27 C 0.8690(3) 0.3210(6) 0.8025(3) 0.0538(11) Uani 1 1 d . .
C28 C 0.7229(3) 0.4327(6) 0.8335(2) 0.0462(11) Uani 1 1 d . .
C29 C 0.7324(3) 0.5948(6) 0.8122(2) 0.0493(11) Uani 1 1 d . .
C30 C 0.7931(3) 0.7086(7) 0.8493(3) 0.0633(13) Uani 1 1 d . .
H30 H 0.8423 0.6892 0.8951 0.076 Uiso 1 1 calc R U
C31 C 0.7799(4) 0.8525(7) 0.8177(4) 0.0761(16) Uani 1 1 d . .
H31 H 0.8208 0.9306 0.8418 0.091 Uiso 1 1 calc R U
C32 C 0.7059(4) 0.8797(7) 0.7501(4) 0.0753(16) Uani 1 1 d . .
H32 H 0.6970 0.9776 0.7303 0.090 Uiso 1 1 calc R U
C33 C 0.6452(4) 0.7680(7) 0.7112(3) 0.0626(14) Uani 1 1 d . .
H33 H 0.5964 0.7878 0.6652 0.075 Uiso 1 1 calc R U
C34 C 0.6595(3) 0.6249(6) 0.7433(3) 0.0486(11) Uani 1 1 d . .
C35 C 0.6420(3) 0.3725(6) 0.7622(2) 0.0511(12) Uani 1 1 d . .
C36 C 0.5211(3) 0.4860(7) 0.6477(2) 0.0629(14) Uani 1 1 d . .
H36A H 0.4776 0.5662 0.6525 0.075 Uiso 1 1 calc R U
H36B H 0.4886 0.3905 0.6487 0.075 Uiso 1 1 calc R U
C37 C 0.5405(4) 0.5013(7) 0.5696(3) 0.0601(13) Uani 1 1 d . .
C38 C 0.6250(4) 0.4494(10) 0.5582(3) 0.091(2) Uani 1 1 d . .
H38 H 0.6732 0.4082 0.5997 0.109 Uiso 1 1 calc R U
C39 C 0.6379(6) 0.4588(13) 0.4849(4) 0.124(3) Uani 1 1 d . .
H39 H 0.6945 0.4222 0.4772 0.149 Uiso 1 1 calc R U
C40 C 0.5692(8) 0.5204(11) 0.4239(4) 0.120(3) Uani 1 1 d . .
H40 H 0.5793 0.5281 0.3751 0.145 Uiso 1 1 calc R U
C41 C 0.4859(8) 0.5708(10) 0.4346(4) 0.111(3) Uani 1 1 d . .
H41 H 0.4386 0.6122 0.3926 0.134 Uiso 1 1 calc R U
C42 C 0.4702(5) 0.5615(9) 0.5071(3) 0.090(2) Uani 1 1 d . .
H42 H 0.4125 0.5958 0.5136 0.108 Uiso 1 1 calc R U
F1 F 0.0759(3) 0.4546(5) 0.69514(19) 0.0870(10) Uani 1 1 d . .
F2 F 0.0286(3) 0.2296(6) 0.6786(2) 0.1225(18) Uani 1 1 d . .
F3 F 0.1553(3) 0.2883(6) 0.76942(17) 0.1033(13) Uani 1 1 d . .
F4 F 0.30704(19) 0.3302(4) 0.60782(15) 0.0718(9) Uani 1 1 d . .
F5 F 0.8140(2) 0.3160(5) 0.72804(15) 0.0850(10) Uani 1 1 d . .
F6 F 0.9247(2) 0.4415(4) 0.80757(19) 0.0803(9) Uani 1 1 d . .
F7 F 0.9257(3) 0.2019(4) 0.81364(19) 0.0916(11) Uani 1 1 d . .
F8 F 0.68140(18) 0.4278(4) 0.89510(13) 0.0685(9) Uani 1 1 d . .
N1 N 0.1122(3) 0.3198(5) 0.56070(19) 0.0490(9) Uani 1 1 d . .
H1A H 0.1386 0.4006 0.5455 0.059 Uiso 1 1 calc R U
H1B H 0.0524 0.3447 0.5595 0.059 Uiso 1 1 calc R U
N2 N 0.8693(2) 0.3502(5) 0.93870(18) 0.0476(9) Uani 1 1 d . .
H2A H 0.8440 0.4264 0.9585 0.057 Uiso 1 1 calc R U
H2B H 0.9273 0.3798 0.9371 0.057 Uiso 1 1 calc R U
N3 N 0.3763(3) 0.4205(5) 0.7878(2) 0.0560(10) Uani 1 1 d . .
N4 N 0.6067(3) 0.4922(5) 0.7149(2) 0.0522(10) Uani 1 1 d . .
O1 O 0.0087(3) 0.1128(5) 0.47277(18) 0.0743(11) Uani 1 1 d . .
O2 O 0.3524(3) 0.1704(5) 0.7550(2) 0.0956(14) Uani 1 1 d . .
O3 O 0.9858(3) 0.1531(5) 1.02273(19) 0.0811(13) Uani 1 1 d . .
O4 O 0.6132(3) 0.2435(5) 0.7542(2) 0.0728(11) Uani 1 1 d . .
S1 S 0.10581(8) 0.18283(15) 0.49570(6) 0.0531(3) Uani 1 1 d . .
S2 S 0.88445(8) 0.20477(15) 1.00068(6) 0.0532(3) Uani 1 1 d . .

loop_
_atom_site_aniso_label
_atom_site_aniso_U_11
_atom_site_aniso_U_22
_atom_site_aniso_U_33
_atom_site_aniso_U_23
_atom_site_aniso_U_13
_atom_site_aniso_U_12
C1 0.095(4) 0.105(5) 0.058(3) -0.025(3) 0.038(3) -0.014(4)
C2 0.190(8) 0.100(6) 0.056(4) 0.012(3) 0.047(4) 0.041(6)
C3 0.189(8) 0.155(8) 0.070(4) -0.026(4) 0.059(5) -0.120(7)
C4 0.093(4) 0.076(4) 0.045(3) -0.009(3) 0.025(3) -0.017(3)
C5 0.056(2) 0.039(3) 0.041(2) -0.0052(18) 0.0095(19) -0.003(2)
C6 0.068(3) 0.066(4) 0.043(3) -0.009(2) 0.017(2) -0.025(3)
C7 0.051(2) 0.050(3) 0.042(2) -0.0112(19) 0.0120(19) 0.000(2)
C8 0.047(2) 0.047(3) 0.056(3) -0.002(2) 0.019(2) -0.009(2)
C9 0.076(3) 0.063(4) 0.074(4) 0.016(3) 0.020(3) -0.012(3)
C10 0.131(6) 0.051(4) 0.117(6) 0.020(4) 0.048(5) -0.003(4)
C11 0.132(6) 0.056(4) 0.111(6) -0.016(4) 0.046(5) -0.035(4)
C12 0.087(4) 0.066(4) 0.080(4) -0.021(3) 0.033(3) -0.034(4)
C13 0.051(3) 0.051(3) 0.055(3) -0.009(2) 0.025(2) -0.013(2)
C14 0.058(3) 0.055(3) 0.058(3) -0.010(2) 0.002(2) 0.010(3)
C15 0.048(3) 0.104(5) 0.055(3) -0.022(3) 0.000(2) 0.005(3)
C16 0.060(3) 0.076(4) 0.057(3) -0.005(3) 0.003(2) 0.011(3)
C17 0.080(4) 0.175(9) 0.060(4) -0.002(4) 0.016(3) -0.011(5)
C18 0.109(6) 0.232(13) 0.084(5) 0.014(6) 0.035(5) -0.010(7)
C19 0.143(8) 0.190(11) 0.070(5) 0.018(6) 0.041(5) 0.036(8)
C20 0.153(8) 0.130(7) 0.054(4) -0.020(4) 0.003(4) 0.008(6)
C21 0.095(4) 0.105(6) 0.057(3) -0.013(3) -0.001(3) -0.007(4)
C22 0.098(5) 0.173(9) 0.060(4) 0.015(4) 0.035(3) 0.053(5)
C23 0.122(5) 0.109(6) 0.055(3) 0.029(4) 0.027(3) 0.018(5)
C24 0.123(5) 0.119(6) 0.069(4) -0.033(4) 0.033(4) -0.041(5)
C25 0.061(3) 0.077(4) 0.038(2) 0.014(2) 0.015(2) 0.008(3)
C26 0.051(2) 0.050(3) 0.035(2) 0.0026(19) 0.0104(18) -0.005(2)
C27 0.062(3) 0.054(3) 0.046(3) 0.006(2) 0.018(2) 0.013(3)
C28 0.045(2) 0.062(3) 0.032(2) -0.001(2) 0.0115(17) -0.004(2)
C29 0.048(3) 0.055(3) 0.045(3) -0.009(2) 0.013(2) 0.007(2)
C30 0.055(3) 0.057(3) 0.070(3) -0.018(3) 0.005(2) 0.008(3)
C31 0.078(4) 0.047(4) 0.096(4) -0.018(3) 0.014(3) 0.005(3)
C32 0.085(4) 0.049(3) 0.090(4) -0.003(3) 0.023(3) 0.012(3)
C33 0.064(3) 0.065(4) 0.057(3) 0.005(3) 0.016(2) 0.020(3)
C34 0.045(2) 0.059(3) 0.042(2) -0.001(2) 0.0134(19) 0.008(2)
C35 0.048(2) 0.065(4) 0.039(2) 0.003(2) 0.0104(19) -0.009(2)
C36 0.045(2) 0.096(4) 0.042(3) 0.001(3) 0.0048(19) -0.004(3)
C37 0.063(3) 0.070(3) 0.040(3) 0.003(2) 0.004(2) -0.018(3)
C38 0.075(4) 0.139(7) 0.057(3) -0.002(4) 0.019(3) -0.014(4)
C39 0.128(6) 0.192(10) 0.067(5) -0.022(5) 0.052(4) -0.050(7)
C40 0.189(9) 0.121(7) 0.055(4) -0.006(4) 0.041(5) -0.078(7)
C41 0.175(9) 0.097(6) 0.044(4) 0.014(3) 0.004(4) -0.018(6)
C42 0.108(5) 0.094(5) 0.052(3) 0.010(3) -0.003(3) -0.002(4)
F1 0.099(2) 0.088(3) 0.088(2) -0.0107(19) 0.0505(19) 0.016(2)
F2 0.122(3) 0.154(4) 0.117(3) -0.060(3) 0.074(2) -0.085(3)
F3 0.111(3) 0.155(4) 0.0468(17) 0.019(2) 0.0280(17) 0.010(3)
F4 0.0541(15) 0.100(2) 0.0638(17) -0.0291(17) 0.0208(13) -0.0034(16)
F5 0.091(2) 0.126(3) 0.0399(15) -0.0045(17) 0.0219(14) 0.012(2)
F6 0.086(2) 0.085(2) 0.087(2) 0.0041(19) 0.0522(18) -0.011(2)
F7 0.109(2) 0.088(3) 0.093(2) 0.027(2) 0.0533(19) 0.053(2)
F8 0.0501(14) 0.120(3) 0.0374(14) 0.0017(15) 0.0158(11) 0.0034(16)
N1 0.0494(19) 0.055(2) 0.0415(19) -0.0081(17) 0.0123(15) -0.0090(18)
N2 0.0471(19) 0.058(3) 0.0362(18) 0.0054(16) 0.0107(15) 0.0029(18)
N3 0.050(2) 0.066(3) 0.046(2) -0.0121(19) 0.0053(17) 0.000(2)
N4 0.045(2) 0.069(3) 0.037(2) -0.0014(18) 0.0048(15) -0.0040(19)
O1 0.085(3) 0.083(3) 0.053(2) -0.0138(18) 0.0180(18) -0.043(2)
O2 0.101(3) 0.056(3) 0.100(3) -0.008(2) -0.018(2) 0.023(2)
O3 0.077(2) 0.107(4) 0.056(2) 0.010(2) 0.0130(17) 0.044(2)
O4 0.077(2) 0.074(3) 0.057(2) 0.0046(18) 0.0026(17) -0.024(2)
S1 0.0612(7) 0.0554(8) 0.0425(6) -0.0117(5) 0.0148(5) -0.0133(6)
S2 0.0614(7) 0.0542(8) 0.0405(6) 0.0088(5) 0.0094(5) 0.0082(6)

loop_
_atom_type_symbol
_atom_type_description
_atom_type_scat_dispersion_real
_atom_type_scat_dispersion_imag
_atom_type_scat_source
C C 0.0033 0.0016 'International Tables Vol C Tables 4.2.6.8 and 6.1.1.4'
H H 0.0000 0.0000 'International Tables Vol C Tables 4.2.6.8 and 6.1.1.4'
N N 0.0061 0.0033 'International Tables Vol C Tables 4.2.6.8 and 6.1.1.4'
O O 0.0106 0.0060 'International Tables Vol C Tables 4.2.6.8 and 6.1.1.4'
F F 0.0171 0.0103 'International Tables Vol C Tables 4.2.6.8 and 6.1.1.4'
S S 0.1246 0.1234 'International Tables Vol C Tables 4.2.6.8 and 6.1.1.4'

loop_
_geom_angle_atom_site_label_1
_geom_angle_atom_site_label_2
_geom_angle_atom_site_label_3
_geom_angle
C4 C1 H1C 109.5
C4 C1 H1D 109.5
H1C C1 H1D 109.5
C4 C1 H1E 109.5
H1C C1 H1E 109.5
H1D C1 H1E 109.5
C4 C2 H2C 109.5
C4 C2 H2D 109.5
H2C C2 H2D 109.5
C4 C2 H2E 109.5
H2C C2 H2E 109.5
H2D C2 H2E 109.5
C4 C3 H3A 109.5
C4 C3 H3B 109.5
H3A C3 H3B 109.5
C4 C3 H3C 109.5
H3A C3 H3C 109.5
H3B C3 H3C 109.5
C2 C4 C3 114.1(7)
C2 C4 C1 109.9(5)
C3 C4 C1 109.5(5)
C2 C4 S1 110.0(4)
C3 C4 S1 109.0(4)
C1 C4 S1 103.6(5)
N1 C5 C6 111.3(4)
N1 C5 C7 112.0(3)
C6 C5 C7 112.9(3)
N1 C5 H5 106.7
C6 C5 H5 106.7
C7 C5 H5 106.7
F2 C6 F1 105.7(5)
F2 C6 F3 107.8(4)
F1 C6 F3 104.7(4)
F2 C6 C5 111.8(4)
F1 C6 C5 114.0(4)
F3 C6 C5 112.2(4)
F4 C7 C8 110.4(4)
F4 C7 C14 104.1(3)
C8 C7 C14 102.4(4)
F4 C7 C5 103.9(3)
C8 C7 C5 121.5(4)
C14 C7 C5 113.4(4)
C9 C8 C13 120.3(5)
C9 C8 C7 131.8(5)
C13 C8 C7 107.8(4)
C8 C9 C10 117.3(6)
C8 C9 H9 121.3
C10 C9 H9 121.3
C11 C10 C9 121.3(7)
C11 C10 H10 119.4
C9 C10 H10 119.4
C10 C11 C12 122.1(7)
C10 C11 H11 119.0
C12 C11 H11 119.0
C13 C12 C11 116.9(6)
C13 C12 H12 121.5
C11 C12 H12 121.5
C12 C13 C8 122.1(5)
C12 C13 N3 127.4(5)
C8 C13 N3 110.5(4)
O2 C14 N3 126.6(5)
O2 C14 C7 124.9(5)
N3 C14 C7 108.4(4)
N3 C15 C16 115.2(4)
N3 C15 H15A 108.5
C16 C15 H15A 108.5
N3 C15 H15B 108.5
C16 C15 H15B 108.5
H15A C15 H15B 107.5
C17 C16 C21 118.9(6)
C17 C16 C15 121.8(5)
C21 C16 C15 119.1(6)
C18 C17 C16 121.5(7)
C18 C17 H17 119.2
C16 C17 H17 119.2
C17 C18 C19 119.2(8)
C17 C18 H18 120.4
C19 C18 H18 120.4
C20 C19 C18 120.1(7)
C20 C19 H19 119.9
C18 C19 H19 119.9
C19 C20 C21 120.7(8)
C19 C20 H20 119.7
C21 C20 H20 119.7
C16 C21 C20 119.6(8)
C16 C21 H21 120.2
C20 C21 H21 120.2
C25 C22 H22A 109.5
C25 C22 H22B 109.5
H22A C22 H22B 109.5
C25 C22 H22C 109.5
H22A C22 H22C 109.5
H22B C22 H22C 109.5
C25 C23 H23A 109.5
C25 C23 H23B 109.5
H23A C23 H23B 109.5
C25 C23 H23C 109.5
H23A C23 H23C 109.5
H23B C23 H23C 109.5
C25 C24 H24A 109.5
C25 C24 H24B 109.5
H24A C24 H24B 109.5
C25 C24 H24C 109.5
H24A C24 H24C 109.5
H24B C24 H24C 109.5
C24 C25 C22 112.4(6)
C24 C25 C23 111.5(5)
C22 C25 C23 109.6(5)
C24 C25 S2 110.4(4)
C22 C25 S2 108.0(4)
C23 C25 S2 104.6(4)
N2 C26 C27 111.6(4)
N2 C26 C28 113.6(4)
C27 C26 C28 113.3(3)
N2 C26 H26 105.8
C27 C26 H26 105.8
C28 C26 H26 105.8
F7 C27 F6 107.0(4)
F7 C27 F5 106.7(4)
F6 C27 F5 105.6(4)
F7 C27 C26 112.0(4)
F6 C27 C26 113.0(4)
F5 C27 C26 112.2(4)
F8 C28 C29 108.8(4)
F8 C28 C26 104.5(3)
C29 C28 C26 122.6(4)
F8 C28 C35 103.9(3)
C29 C28 C35 102.9(4)
C26 C28 C35 112.8(4)
C30 C29 C34 119.9(5)
C30 C29 C28 132.2(4)
C34 C29 C28 107.7(4)
C29 C30 C31 119.1(5)
C29 C30 H30 120.5
C31 C30 H30 120.5
C32 C31 C30 119.8(6)
C32 C31 H31 120.1
C30 C31 H31 120.1
C33 C32 C31 122.4(6)
C33 C32 H32 118.8
C31 C32 H32 118.8
C32 C33 C34 117.1(5)
C32 C33 H33 121.4
C34 C33 H33 121.4
C33 C34 C29 121.7(5)
C33 C34 N4 127.9(4)
C29 C34 N4 110.4(4)
O4 C35 N4 127.5(4)
O4 C35 C28 124.9(4)
N4 C35 C28 107.4(4)
N4 C36 C37 114.6(4)
N4 C36 H36A 108.6
C37 C36 H36A 108.6
N4 C36 H36B 108.6
C37 C36 H36B 108.6
H36A C36 H36B 107.6
C42 C37 C38 119.0(5)
C42 C37 C36 119.4(5)
C38 C37 C36 121.6(5)
C39 C38 C37 119.8(7)
C39 C38 H38 120.1
C37 C38 H38 120.1
C40 C39 C38 121.0(8)
C40 C39 H39 119.5
C38 C39 H39 119.5
C41 C40 C39 119.6(7)
C41 C40 H40 120.2
C39 C40 H40 120.2
C40 C41 C42 120.9(7)
C40 C41 H41 119.5
C42 C41 H41 119.5
C37 C42 C41 119.8(7)
C37 C42 H42 120.1
C41 C42 H42 120.1
C5 N1 S1 116.4(3)
C5 N1 H1A 108.2
S1 N1 H1A 108.2
C5 N1 H1B 108.2
S1 N1 H1B 108.2
H1A N1 H1B 107.3
C26 N2 S2 117.4(3)
C26 N2 H2A 108.0
S2 N2 H2A 108.0
C26 N2 H2B 108.0
S2 N2 H2B 108.0
H2A N2 H2B 107.2
C14 N3 C13 110.8(4)
C14 N3 C15 124.4(5)
C13 N3 C15 124.3(5)
C35 N4 C34 111.1(4)
C35 N4 C36 124.0(4)
C34 N4 C36 124.7(4)
O1 S1 N1 110.5(2)
O1 S1 C4 105.0(2)
N1 S1 C4 100.7(2)
O3 S2 N2 109.9(2)
O3 S2 C25 105.4(2)
N2 S2 C25 101.0(2)

loop_
_geom_bond_atom_site_label_1
_geom_bond_atom_site_label_2
_geom_bond_distance
C1 C4 1.528(8)
C1 H1C 0.9600
C1 H1D 0.9600
C1 H1E 0.9600
C2 C4 1.487(9)
C2 H2C 0.9600
C2 H2D 0.9600
C2 H2E 0.9600
C3 C4 1.505(8)
C3 H3A 0.9600
C3 H3B 0.9600
C3 H3C 0.9600
C4 S1 1.847(6)
C5 N1 1.448(5)
C5 C6 1.509(6)
C5 C7 1.543(6)
C5 H5 0.9800
C6 F2 1.314(6)
C6 F1 1.316(7)
C6 F3 1.317(5)
C7 F4 1.403(5)
C7 C8 1.491(7)
C7 C14 1.541(6)
C8 C9 1.371(7)
C8 C13 1.393(7)
C9 C10 1.390(10)
C9 H9 0.9300
C10 C11 1.357(10)
C10 H10 0.9300
C11 C12 1.375(10)
C11 H11 0.9300
C12 C13 1.363(8)
C12 H12 0.9300
C13 N3 1.402(7)
C14 O2 1.219(7)
C14 N3 1.342(6)
C15 N3 1.449(6)
C15 C16 1.505(7)
C15 H15A 0.9700
C15 H15B 0.9700
C16 C17 1.368(9)
C16 C21 1.373(8)
C17 C18 1.359(10)
C17 H17 0.9300
C18 C19 1.379(13)
C18 H18 0.9300
C19 C20 1.347(12)
C19 H19 0.9300
C20 C21 1.381(11)
C20 H20 0.9300
C21 H21 0.9300
C22 C25 1.508(7)
C22 H22A 0.9600
C22 H22B 0.9600
C22 H22C 0.9600
C23 C25 1.512(8)
C23 H23A 0.9600
C23 H23B 0.9600
C23 H23C 0.9600
C24 C25 1.501(8)
C24 H24A 0.9600
C24 H24B 0.9600
C24 H24C 0.9600
C25 S2 1.847(5)
C26 N2 1.448(5)
C26 C27 1.512(6)
C26 C28 1.532(6)
C26 H26 0.9800
C27 F7 1.315(6)
C27 F6 1.324(6)
C27 F5 1.335(5)
C28 F8 1.404(4)
C28 C29 1.500(7)
C28 C35 1.549(6)
C29 C30 1.372(7)
C29 C34 1.391(6)
C30 C31 1.383(8)
C30 H30 0.9300
C31 C32 1.379(8)
C31 H31 0.9300
C32 C33 1.368(8)
C32 H32 0.9300
C33 C34 1.380(7)
C33 H33 0.9300
C34 N4 1.412(6)
C35 O4 1.209(6)
C35 N4 1.357(6)
C36 N4 1.451(5)
C36 C37 1.510(6)
C36 H36A 0.9700
C36 H36B 0.9700
C37 C42 1.378(7)
C37 C38 1.380(8)
C38 C39 1.380(8)
C38 H38 0.9300
C39 C40 1.354(12)
C39 H39 0.9300
C40 C41 1.352(13)
C40 H40 0.9300
C41 C42 1.384(10)
C41 H41 0.9300
C42 H42 0.9300
N1 S1 1.662(4)
N1 H1A 0.8900
N1 H1B 0.8900
N2 S2 1.669(4)
N2 H2A 0.8900
N2 H2B 0.8900
O1 S1 1.481(4)
O3 S2 1.476(4)
